data_1528468
loop_
_publ_author_name
'Evans, D.M.'
'Katz, L.'

_publ_section_title
;
 The structure of the seven layer barium niobium silicon oxide, Ba3 Nb21-X
 Si2 O44 (x=0.2)
;
_journal_name_full 'Journal of Solid State Chemistry'
_journal_page_first 459
_journal_page_last 468
_journal_volume 6
_journal_year 1973
_chemical_formula_sum 'Ba3 Nb20.8 O44 Si2'
_chemical_name_systematic 'Ba3 Nb20.8 Si2 O44'
_space_group_IT_number 147
_symmetry_space_group_name_Hall '-P 3'
_symmetry_space_group_name_H-M 'P -3'
_cell_angle_alpha 90
_cell_angle_beta 90
_cell_angle_gamma 120
_cell_formula_units_Z 1
_cell_length_a 7.774
_cell_length_b 7.774
_cell_length_c 16.765
_cell_volume 877.452
_citation_journal_id_ASTM JSSCBI
_cod_data_source_file Evans_JSSCBI_1973_1990.cif
_cod_data_source_block Ba3Nb20.8O44Si2
_cod_original_cell_volume 877.4518
_cod_database_code 1528468

loop_
_symmetry_equiv_pos_as_xyz
x,y,z
-y,x-y,z
-x+y,-x,z
-x,-y,-z
y,-x+y,-z
x-y,x,-z

loop_
_atom_site_label
_atom_site_type_symbol
_atom_site_fract_x
_atom_site_fract_y
_atom_site_fract_z
_atom_site_occupancy
_atom_site_U_iso_or_equiv
Nb1 Nb+3 0.1123 0.4762 0.00765 1 0.0
Si1 Si+4 0.3333 0.6667 0.8199 1 0.0
Nb5 Nb+3 0 0 0.5 0.79 0.0
O8 O-2 0.3333 0.6666 0.7247 1 0.0
Nb2 Nb+3 0.1423 0.6951 0.2165 1 0.0
Nb3 Nb+3 0.3938 0.1317 0.3601 1 0.0
O7 O-2 0.0274 0.2327 0.4298 1 0.0
Nb4 Nb+3 0 0 0.2112 1 0.0
O6 O-2 0.4975 0.3903 0.4107 1 0.0
O2 O-2 0.0715 0.2367 0.1453 1 0.0
O3 O-2 0.5202 0.4112 0.1487 1 0.0
O4 O-2 0.2358 0.1726 0.2784 1 0.0
Ba1 Ba+2 0 0 0 1 0.0
O5 O-2 0.0992 0.4708 0.2915 1 0.0
O1 O-2 0.1265 0.7061 0.008 1 0.0
Ba2 Ba+2 0.3333 0.6666 0.4406 1 0.0
